data_7153557
loop_
_publ_author_name
'Zhang, Xiaofei'
'He, Qian'
'Xiang, Haoyue'
'Song, Shanshan'
'Miao, Zehong'
'Yang, Chunhao'

_publ_section_title
;
 Rapid access to \a-carbolines via a one-pot tandem reaction of
 \a,\b-unsaturated ketones with 2-nitrophenylacetonitrile and the
 anti-proliferative activities of the products.
;
_journal_issue 2
_journal_name_full 'Organic &amp; biomolecular chemistry'
_journal_page_first 355
_journal_page_last 361
_journal_paper_doi 10.1039/c3ob41921e
_journal_volume 12
_journal_year 2014
_chemical_formula_sum 'C19 H16 N2'
_chemical_formula_weight 272.34
_chemical_name_systematic
; 
 ? 
;
_space_group_IT_number 2
_symmetry_space_group_name_Hall '-P 1'
_symmetry_space_group_name_H-M 'P -1'
_atom_sites_solution_hydrogens geom
_atom_sites_solution_primary direct
_atom_sites_solution_secondary difmap
_audit_creation_method SHELXL-97
_cell_angle_alpha 104.81(2)
_cell_angle_beta 95.57(2)
_cell_angle_gamma 90.93(2)
_cell_formula_units_Z 2
_cell_length_a 4.8242(17)
_cell_length_b 12.372(4)
_cell_length_c 12.693(5)
_cell_measurement_temperature 296(2)
_cell_volume 728.3(5)
_computing_structure_refinement 'SHELXL-97 (Sheldrick, 2008)'
_computing_structure_solution 'SHELXS-97 (Sheldrick, 2008)'
_diffrn_ambient_temperature 296(2)
_diffrn_measured_fraction_theta_full 0.993
_diffrn_measured_fraction_theta_max 0.993
_diffrn_radiation_monochromator graphite
_diffrn_radiation_source 'fine-focus sealed tube'
_diffrn_radiation_type MoK\a
_diffrn_radiation_wavelength 0.71073
_diffrn_reflns_av_R_equivalents 0.0245
_diffrn_reflns_av_sigmaI/netI 0.0256
_diffrn_reflns_limit_h_max 5
_diffrn_reflns_limit_h_min -5
_diffrn_reflns_limit_k_max 14
_diffrn_reflns_limit_k_min -14
_diffrn_reflns_limit_l_max 15
_diffrn_reflns_limit_l_min -15
_diffrn_reflns_number 10627
_diffrn_reflns_theta_full 25.00
_diffrn_reflns_theta_max 25.00
_diffrn_reflns_theta_min 1.67
_exptl_absorpt_coefficient_mu 0.074
_exptl_absorpt_correction_T_max 0.9963
_exptl_absorpt_correction_T_min 0.9712
_exptl_crystal_density_diffrn 1.242
_exptl_crystal_density_method 'not measured'
_exptl_crystal_F_000 288
_exptl_crystal_size_max 0.40
_exptl_crystal_size_mid 0.12
_exptl_crystal_size_min 0.05
_refine_diff_density_max 0.133
_refine_diff_density_min -0.186
_refine_diff_density_rms 0.034
_refine_ls_extinction_method none
_refine_ls_goodness_of_fit_ref 1.186
_refine_ls_hydrogen_treatment mixed
_refine_ls_matrix_type full
_refine_ls_number_parameters 192
_refine_ls_number_reflns 2556
_refine_ls_number_restraints 0
_refine_ls_restrained_S_all 1.186
_refine_ls_R_factor_all 0.0681
_refine_ls_R_factor_gt 0.0449
_refine_ls_shift/su_max 0.001
_refine_ls_shift/su_mean 0.000
_refine_ls_structure_factor_coef Fsqd
_refine_ls_weighting_details 'calc w=1/[\s^2^(Fo^2^)+(0.0666P)^2^+0.0000P] where P=(Fo^2^+2Fc^2^)/3'
_refine_ls_weighting_scheme calc
_refine_ls_wR_factor_gt 0.1149
_refine_ls_wR_factor_ref 0.1271
_reflns_number_gt 1826
_reflns_number_total 2556
_reflns_threshold_expression >2sigma(I)
_cod_data_source_file c3ob41921e.txt
_cod_data_source_block 2013253_0ma
_cod_original_cell_volume 728.3(4)
_cod_database_code 7153557

loop_
_symmetry_equiv_pos_as_xyz
'x, y, z'
'-x, -y, -z'

loop_
_atom_site_label
_atom_site_type_symbol
_atom_site_fract_x
_atom_site_fract_y
_atom_site_fract_z
_atom_site_U_iso_or_equiv
_atom_site_adp_type
_atom_site_occupancy
_atom_site_symmetry_multiplicity
_atom_site_calc_flag
_atom_site_refinement_flags
N1 N 0.3088(3) 1.00908(11) 0.10514(10) 0.0525(4) Uani 1 1 d .
H8 H 0.2505 1.0493 0.0621 0.063 Uiso 1 1 calc R
N2 N -0.0030(3) 0.85090(12) 0.02942(10) 0.0515(4) Uani 1 1 d .
C19 C 0.8189(5) 0.45830(19) 0.3070(2) 0.1036(8) Uani 1 1 d .
H1 H 1.0130 0.4751 0.3316 0.155 Uiso 1 1 calc R
H13 H 0.7961 0.4286 0.2289 0.155 Uiso 1 1 calc R
H12 H 0.7491 0.4041 0.3412 0.155 Uiso 1 1 calc R
C15 C 0.6591(4) 0.56387(15) 0.33756(17) 0.0658(5) Uani 1 1 d .
C14 C 0.5349(4) 0.61034(15) 0.25672(15) 0.0579(5) Uani 1 1 d .
H14 H 0.5429 0.5734 0.1835 0.069 Uiso 1 1 calc R
C13 C 0.3993(3) 0.71048(15) 0.28240(13) 0.0526(4) Uani 1 1 d .
C4 C 0.2732(3) 0.75943(14) 0.19447(12) 0.0499(4) Uani 1 1 d .
C3 C 0.3493(3) 0.86583(14) 0.18650(12) 0.0466(4) Uani 1 1 d .
C2 C 0.5571(3) 0.95238(13) 0.24196(12) 0.0473(4) Uani 1 1 d .
C11 C 0.7696(3) 0.96415(15) 0.32747(13) 0.0558(5) Uani 1 1 d .
H11 H 0.7949 0.9081 0.3639 0.067 Uiso 1 1 calc R
C10 C 0.9408(4) 1.05892(16) 0.35738(14) 0.0622(5) Uani 1 1 d .
H10 H 1.0820 1.0669 0.4145 0.075 Uiso 1 1 calc R
C9 C 0.9062(4) 1.14323(15) 0.30356(15) 0.0638(5) Uani 1 1 d .
H2 H 1.0245 1.2068 0.3253 0.077 Uiso 1 1 calc R
C16 C 0.6362(4) 0.61892(18) 0.44587(17) 0.0734(6) Uani 1 1 d .
H3 H 0.7151 0.5888 0.5013 0.088 Uiso 1 1 calc R
C17 C 0.4994(4) 0.71692(19) 0.47290(15) 0.0752(6) Uani 1 1 d .
H16 H 0.4849 0.7521 0.5461 0.090 Uiso 1 1 calc R
C18 C 0.3834(4) 0.76345(17) 0.39213(14) 0.0678(5) Uani 1 1 d .
H15 H 0.2940 0.8307 0.4111 0.081 Uiso 1 1 calc R
C8 C 0.6992(4) 1.13414(15) 0.21847(14) 0.0585(5) Uani 1 1 d .
H9 H 0.6772 1.1904 0.1822 0.070 Uiso 1 1 calc R
C1 C 0.5252(3) 1.03887(14) 0.18866(12) 0.0489(4) Uani 1 1 d .
C7 C 0.2036(3) 0.90515(14) 0.10263(12) 0.0464(4) Uani 1 1 d .
C6 C -0.0675(3) 0.74689(15) 0.03612(13) 0.0532(4) Uani 1 1 d .
C12 C -0.2930(4) 0.68247(16) -0.04624(14) 0.0710(6) Uani 1 1 d .
H4 H -0.4689 0.7150 -0.0311 0.107 Uiso 1 1 calc R
H6 H -0.3003 0.6061 -0.0420 0.107 Uiso 1 1 calc R
H5 H -0.2547 0.6849 -0.1184 0.107 Uiso 1 1 calc R
C5 C 0.0663(3) 0.70046(15) 0.11569(13) 0.0574(5) Uani 1 1 d .
H7 H 0.0155 0.6277 0.1161 0.069 Uiso 1 1 calc R

loop_
_atom_site_aniso_label
_atom_site_aniso_U_11
_atom_site_aniso_U_22
_atom_site_aniso_U_33
_atom_site_aniso_U_23
_atom_site_aniso_U_13
_atom_site_aniso_U_12
N1 0.0585(9) 0.0594(9) 0.0436(8) 0.0230(7) -0.0028(6) 0.0083(7)
N2 0.0548(8) 0.0610(10) 0.0401(8) 0.0165(7) 0.0005(6) 0.0082(7)
C19 0.1153(19) 0.0740(15) 0.123(2) 0.0388(14) -0.0211(15) 0.0239(14)
C15 0.0611(11) 0.0610(12) 0.0807(14) 0.0356(10) -0.0121(10) -0.0017(9)
C14 0.0601(11) 0.0578(11) 0.0572(10) 0.0223(9) -0.0058(8) -0.0006(9)
C13 0.0508(9) 0.0602(11) 0.0525(10) 0.0271(8) -0.0012(8) 0.0033(8)
C4 0.0530(10) 0.0574(11) 0.0428(9) 0.0190(8) 0.0047(7) 0.0120(8)
C3 0.0467(9) 0.0577(11) 0.0381(8) 0.0163(8) 0.0057(7) 0.0130(8)
C2 0.0475(9) 0.0572(10) 0.0392(8) 0.0151(8) 0.0056(7) 0.0140(8)
C11 0.0567(10) 0.0666(12) 0.0464(9) 0.0202(8) -0.0001(8) 0.0151(9)
C10 0.0560(11) 0.0741(13) 0.0519(10) 0.0126(9) -0.0081(8) 0.0113(10)
C9 0.0593(11) 0.0655(12) 0.0615(11) 0.0098(10) -0.0020(9) 0.0052(9)
C16 0.0724(13) 0.0878(15) 0.0699(13) 0.0473(12) -0.0161(10) -0.0020(12)
C17 0.0811(14) 0.0995(17) 0.0533(11) 0.0360(11) 0.0028(10) 0.0097(12)
C18 0.0761(13) 0.0823(14) 0.0514(11) 0.0282(10) 0.0060(9) 0.0192(10)
C8 0.0606(11) 0.0605(12) 0.0556(10) 0.0189(9) 0.0012(8) 0.0085(9)
C1 0.0492(9) 0.0571(11) 0.0416(9) 0.0148(8) 0.0039(7) 0.0130(8)
C7 0.0491(9) 0.0553(11) 0.0373(8) 0.0163(7) 0.0046(7) 0.0100(8)
C6 0.0544(10) 0.0617(12) 0.0438(9) 0.0157(8) 0.0003(7) 0.0066(8)
C12 0.0754(13) 0.0740(13) 0.0600(11) 0.0168(10) -0.0094(10) 0.0007(10)
C5 0.0606(11) 0.0594(11) 0.0554(10) 0.0224(9) 0.0003(9) 0.0041(9)

loop_
_atom_type_symbol
_atom_type_description
_atom_type_scat_dispersion_real
_atom_type_scat_dispersion_imag
_atom_type_scat_source
C C 0.0033 0.0016 'International Tables Vol C Tables 4.2.6.8 and 6.1.1.4'
H H 0.0000 0.0000 'International Tables Vol C Tables 4.2.6.8 and 6.1.1.4'
N N 0.0061 0.0033 'International Tables Vol C Tables 4.2.6.8 and 6.1.1.4'

loop_
_geom_angle_atom_site_label_1
_geom_angle_atom_site_label_2
_geom_angle_atom_site_label_3
_geom_angle
C7 N1 C1 108.65(13)
C7 N1 H8 125.7
C1 N1 H8 125.7
C7 N2 C6 115.01(14)
C15 C19 H1 109.5
C15 C19 H13 109.5
H1 C19 H13 109.5
C15 C19 H12 109.5
H1 C19 H12 109.5
H13 C19 H12 109.5
C16 C15 C14 117.83(18)
C16 C15 C19 121.66(18)
C14 C15 C19 120.5(2)
C13 C14 C15 121.81(17)
C13 C14 H14 119.1
C15 C14 H14 119.1
C18 C13 C14 118.45(15)
C18 C13 C4 120.83(15)
C14 C13 C4 120.72(15)
C5 C4 C3 116.24(15)
C5 C4 C13 120.93(16)
C3 C4 C13 122.82(15)
C4 C3 C7 117.38(15)
C4 C3 C2 136.28(15)
C7 C3 C2 106.31(14)
C11 C2 C1 118.64(16)
C11 C2 C3 135.06(16)
C1 C2 C3 106.25(14)
C10 C11 C2 119.53(17)
C10 C11 H11 120.2
C2 C11 H11 120.2
C11 C10 C9 120.93(16)
C11 C10 H10 119.5
C9 C10 H10 119.5
C8 C9 C10 121.06(18)
C8 C9 H2 119.5
C10 C9 H2 119.5
C17 C16 C15 121.26(17)
C17 C16 H3 119.4
C15 C16 H3 119.4
C16 C17 C18 120.31(19)
C16 C17 H16 119.8
C18 C17 H16 119.8
C17 C18 C13 120.33(18)
C17 C18 H15 119.8
C13 C18 H15 119.8
C9 C8 C1 118.06(17)
C9 C8 H9 121.0
C1 C8 H9 121.0
C8 C1 N1 128.98(15)
C8 C1 C2 121.77(15)
N1 C1 C2 109.22(15)
N2 C7 N1 123.67(14)
N2 C7 C3 126.76(16)
N1 C7 C3 109.56(14)
N2 C6 C5 122.36(16)
N2 C6 C12 116.57(14)
C5 C6 C12 121.07(16)
C6 C12 H4 109.5
C6 C12 H6 109.5
H4 C12 H6 109.5
C6 C12 H5 109.5
H4 C12 H5 109.5
H6 C12 H5 109.5
C4 C5 C6 122.17(17)
C4 C5 H7 118.9
C6 C5 H7 118.9

loop_
_geom_bond_atom_site_label_1
_geom_bond_atom_site_label_2
_geom_bond_distance
N1 C7 1.366(2)
N1 C1 1.386(2)
N1 H8 0.8600
N2 C7 1.337(2)
N2 C6 1.345(2)
C19 C15 1.511(3)
C19 H1 0.9600
C19 H13 0.9600
C19 H12 0.9600
C15 C16 1.385(3)
C15 C14 1.391(2)
C14 C13 1.390(2)
C14 H14 0.9300
C13 C18 1.390(2)
C13 C4 1.486(2)
C4 C5 1.392(2)
C4 C3 1.392(2)
C3 C7 1.412(2)
C3 C2 1.446(2)
C2 C11 1.396(2)
C2 C1 1.408(2)
C11 C10 1.372(3)
C11 H11 0.9300
C10 C9 1.389(3)
C10 H10 0.9300
C9 C8 1.379(2)
C9 H2 0.9300
C16 C17 1.371(3)
C16 H3 0.9300
C17 C18 1.377(2)
C17 H16 0.9300
C18 H15 0.9300
C8 C1 1.384(2)
C8 H9 0.9300
C6 C5 1.396(2)
C6 C12 1.496(2)
C12 H4 0.9600
C12 H6 0.9600
C12 H5 0.9600
C5 H7 0.9300

loop_
_geom_torsion_atom_site_label_1
_geom_torsion_atom_site_label_2
_geom_torsion_atom_site_label_3
_geom_torsion_atom_site_label_4
_geom_torsion
C16 C15 C14 C13 2.0(3)
C19 C15 C14 C13 -176.55(16)
C15 C14 C13 C18 -1.5(3)
C15 C14 C13 C4 178.79(15)
C18 C13 C4 C5 -120.37(19)
C14 C13 C4 C5 59.4(2)
C18 C13 C4 C3 58.6(2)
C14 C13 C4 C3 -121.65(18)
C5 C4 C3 C7 2.3(2)
C13 C4 C3 C7 -176.72(14)
C5 C4 C3 C2 -175.04(16)
C13 C4 C3 C2 5.9(3)
C4 C3 C2 C11 0.1(3)
C7 C3 C2 C11 -177.43(16)
C4 C3 C2 C1 177.57(17)
C7 C3 C2 C1 0.03(16)
C1 C2 C11 C10 0.1(2)
C3 C2 C11 C10 177.28(16)
C2 C11 C10 C9 -0.2(2)
C11 C10 C9 C8 -0.1(3)
C14 C15 C16 C17 -1.0(3)
C19 C15 C16 C17 177.58(18)
C15 C16 C17 C18 -0.6(3)
C16 C17 C18 C13 1.2(3)
C14 C13 C18 C17 -0.2(3)
C4 C13 C18 C17 179.56(17)
C10 C9 C8 C1 0.5(2)
C9 C8 C1 N1 -178.25(14)
C9 C8 C1 C2 -0.6(2)
C7 N1 C1 C8 177.09(15)
C7 N1 C1 C2 -0.77(17)
C11 C2 C1 C8 0.4(2)
C3 C2 C1 C8 -177.60(14)
C11 C2 C1 N1 178.40(13)
C3 C2 C1 N1 0.45(16)
C6 N2 C7 N1 176.40(14)
C6 N2 C7 C3 -2.4(2)
C1 N1 C7 N2 -178.18(13)
C1 N1 C7 C3 0.79(17)
C4 C3 C7 N2 0.3(2)
C2 C3 C7 N2 178.43(14)
C4 C3 C7 N1 -178.59(13)
C2 C3 C7 N1 -0.50(17)
C7 N2 C6 C5 1.7(2)
C7 N2 C6 C12 -178.56(14)
C3 C4 C5 C6 -2.9(2)
C13 C4 C5 C6 176.11(15)
N2 C6 C5 C4 0.9(3)
C12 C6 C5 C4 -178.80(15)
